data_2205205
loop_
_publ_author_name
'Ya-Juan Zhao'
'Ruo-Wang Liu'
'Xin-Hua Li'

_publ_section_title
;
 Bis(1,2-di-4-pyridylethene)bis(5-hydroxyisophthalato)zirconium(II)
 monohydrate
;
_journal_issue 3
_journal_name_full 'Acta Crystallographica Section E'
_journal_page_first m535
_journal_page_last m537
_journal_paper_doi 10.1107/S1600536805003697
_journal_volume 61
_journal_year 2005
_chemical_formula_iupac '[Zr (C8 H5 O5)2 (C12 H10 N2)2], H2 O'
_chemical_formula_moiety 'C40 H30 N4 O10 Zr, H2 O'
_chemical_formula_sum 'C40 H32 N4 O11 Zr'
_chemical_formula_weight 835.92
_chemical_name_systematic
;
Bis(1,2-di-4-pyridylethene)bis(5-hydroxylisophthalato)zirconium(II)
monohydrate
;
_space_group_IT_number 15
_symmetry_cell_setting monoclinic
_symmetry_space_group_name_Hall '-C 2yc'
_symmetry_space_group_name_H-M 'C 1 2/c 1'
_atom_sites_solution_hydrogens geom
_atom_sites_solution_primary direct
_atom_sites_solution_secondary difmap
_audit_creation_method SHELXL-97
_cell_angle_alpha 90.00
_cell_angle_beta 103.5020(10)
_cell_angle_gamma 90.00
_cell_formula_units_Z 4
_cell_length_a 34.037(3)
_cell_length_b 8.3818(7)
_cell_length_c 13.0137(11)
_cell_measurement_reflns_used 3197
_cell_measurement_temperature 298(2)
_cell_measurement_theta_max 25.1
_cell_measurement_theta_min 1.23
_cell_volume 3610.1(5)
_computing_cell_refinement 'SAINT (Bruker, 2002)'
_computing_data_collection 'SMART (Bruker, 2002)'
_computing_data_reduction SAINT
_computing_molecular_graphics 'XP (Bruker, 2002) and ORTEPII (Johnson, 1976)'
_computing_publication_material 'SHELXTL (Bruker, 2002)'
_computing_structure_refinement 'SHELXL97 (Sheldrick, 1997)'
_computing_structure_solution 'SHELXS97 (Sheldrick, 1997)'
_diffrn_ambient_temperature 298(2)
_diffrn_measured_fraction_theta_full 0.998
_diffrn_measured_fraction_theta_max 0.998
_diffrn_measurement_device_type 'Bruker SMART APEX area-detector'
_diffrn_measurement_method '\f and \w'
_diffrn_radiation_monochromator graphite
_diffrn_radiation_source 'fine-focus sealed tube'
_diffrn_radiation_type MoK\a
_diffrn_radiation_wavelength 0.71073
_diffrn_reflns_av_R_equivalents 0.0253
_diffrn_reflns_av_sigmaI/netI 0.0336
_diffrn_reflns_limit_h_max 40
_diffrn_reflns_limit_h_min -31
_diffrn_reflns_limit_k_max 10
_diffrn_reflns_limit_k_min -8
_diffrn_reflns_limit_l_max 14
_diffrn_reflns_limit_l_min -15
_diffrn_reflns_number 9198
_diffrn_reflns_theta_full 25.10
_diffrn_reflns_theta_max 25.10
_diffrn_reflns_theta_min 1.23
_diffrn_standards_decay_% 0
_diffrn_standards_number 0
_exptl_absorpt_coefficient_mu 0.375
_exptl_absorpt_correction_T_max 0.97
_exptl_absorpt_correction_T_min 0.88
_exptl_absorpt_correction_type multi-scan
_exptl_absorpt_process_details '(SADABS; Bruker, 2002)'
_exptl_crystal_colour colorless
_exptl_crystal_density_diffrn 1.538
_exptl_crystal_density_method 'not measured'
_exptl_crystal_description prism
_exptl_crystal_F_000 1712
_exptl_crystal_size_max 0.33
_exptl_crystal_size_mid 0.30
_exptl_crystal_size_min 0.07
_refine_diff_density_max 0.832
_refine_diff_density_min -0.475
_refine_ls_extinction_method none
_refine_ls_goodness_of_fit_ref 1.124
_refine_ls_hydrogen_treatment mixed
_refine_ls_matrix_type full
_refine_ls_number_parameters 259
_refine_ls_number_reflns 3197
_refine_ls_number_restraints 1
_refine_ls_restrained_S_all 1.124
_refine_ls_R_factor_all 0.0719
_refine_ls_R_factor_gt 0.0640
_refine_ls_shift/su_max 0.000
_refine_ls_shift/su_mean 0.000
_refine_ls_structure_factor_coef Fsqd
_refine_ls_weighting_details 'calc w = 1/[\s^2^(Fo^2^)+(0.1021P)^2^+20.1938P] where P = (Fo^2^+2Fc^2^)/3'
_refine_ls_weighting_scheme calc
_refine_ls_wR_factor_gt 0.1843
_refine_ls_wR_factor_ref 0.1940
_reflns_number_gt 2859
_reflns_number_total 3197
_reflns_threshold_expression I>2\s(I)
_cod_data_source_file br6180.cif
_cod_data_source_block I
_cod_original_sg_symbol_H-M 'C 2/c'
_cod_database_code 2205205
_cod_database_fobs_code 2205205

loop_
_symmetry_equiv_pos_as_xyz
'x, y, z'
'x, -y, z+1/2'
'x+1/2, y+1/2, z'
'x+1/2, -y+1/2, z+1/2'
'-x, -y, -z'
'-x, y, -z-1/2'
'-x+1/2, -y+1/2, -z'
'-x+1/2, y+1/2, -z-1/2'

loop_
_atom_site_label
_atom_site_fract_x
_atom_site_fract_y
_atom_site_fract_z
_atom_site_U_iso_or_equiv
_atom_site_adp_type
_atom_site_calc_flag
_atom_site_refinement_flags
_atom_site_occupancy
_atom_site_type_symbol
Zr1 1.0000 0.85993(8) 0.7500 0.0337(3) Uani d S 1 Zr
C1 0.93129(15) 0.6407(6) 0.7424(4) 0.0329(11) Uani d . 1 C
H1 0.9271 0.6646 0.6708 0.039 Uiso calc R 1 H
C2 0.90451(14) 0.5402(6) 0.7730(4) 0.0346(11) Uani d . 1 C
H2 0.8826 0.4990 0.7237 0.042 Uiso calc R 1 H
C3 0.91079(13) 0.5001(6) 0.8805(4) 0.0299(10) Uani d . 1 C
C4 0.94406(14) 0.5663(6) 0.9484(4) 0.0330(11) Uani d . 1 C
H4 0.9498 0.5414 1.0200 0.040 Uiso calc R 1 H
C5 0.96882(14) 0.6691(6) 0.9103(4) 0.0311(10) Uani d . 1 C
H5A 0.9906 0.7146 0.9579 0.037 Uiso calc R 1 H
C6 0.88295(15) 0.3974(6) 0.9203(4) 0.0343(11) Uani d . 1 C
H6 0.8905 0.3696 0.9914 0.041 Uiso calc R 1 H
C7 0.84832(15) 0.3405(6) 0.8657(4) 0.0347(11) Uani d . 1 C
H7 0.8411 0.3656 0.7942 0.042 Uiso calc R 1 H
C8 0.75863(16) 0.0886(7) 0.8825(5) 0.0493(15) Uani d . 1 C
H8 0.7351 0.0508 0.8374 0.059 Uiso calc R 1 H
C9 0.78545(15) 0.1861(7) 0.8400(5) 0.0439(13) Uani d . 1 C
H9 0.7796 0.2118 0.7685 0.053 Uiso calc R 1 H
C10 0.82002(14) 0.2410(5) 0.9071(4) 0.0345(11) Uani d . 1 C
C11 0.82627(15) 0.1959(6) 1.0134(4) 0.0385(12) Uani d . 1 C
H11 0.8492 0.2311 1.0620 0.046 Uiso calc R 1 H
C12 0.79913(16) 0.1010(6) 1.0463(5) 0.0436(13) Uani d . 1 C
H12 0.8044 0.0711 1.1170 0.052 Uiso calc R 1 H
C13 0.90786(13) 1.0888(5) 0.5469(3) 0.0245(9) Uani d . 1 C
C14 0.87853(13) 1.1902(5) 0.5680(4) 0.0267(10) Uani d . 1 C
H14 0.8804 1.2265 0.6365 0.032 Uiso calc R 1 H
C15 0.84651(13) 1.2374(5) 0.4874(4) 0.0263(10) Uani d . 1 C
C16 0.84390(13) 1.1854(6) 0.3851(4) 0.0290(10) Uani d . 1 C
H16 0.8222 1.2163 0.3310 0.035 Uiso calc R 1 H
C17 0.87377(14) 1.0869(6) 0.3637(4) 0.0275(10) Uani d . 1 C
C18 0.90550(13) 1.0377(5) 0.4435(3) 0.0245(9) Uani d . 1 C
H18 0.9253 0.9707 0.4287 0.029 Uiso calc R 1 H
C19 0.94090(13) 1.0309(5) 0.6359(4) 0.0274(10) Uani d . 1 C
C20 0.81537(15) 1.3449(6) 0.5165(4) 0.0366(12) Uani d . 1 C
O1 0.96667(10) 0.9355(4) 0.6136(3) 0.0360(8) Uani d . 1 O
O2 0.94209(10) 1.0725(4) 0.7284(3) 0.0375(8) Uani d . 1 O
O3 0.82011(13) 1.4007(5) 0.6036(3) 0.0564(12) Uani d . 1 O
O4 0.78401(11) 1.3709(5) 0.4397(3) 0.0485(10) Uani d . 1 O
H4A 0.7682 1.4301 0.4602 0.073 Uiso calc R 1 H
O5 0.87005(11) 1.0387(5) 0.2611(3) 0.0417(9) Uani d . 1 O
H5 0.8904 0.9897 0.2563 0.063 Uiso calc R 1 H
N1 0.96296(10) 0.7065(4) 0.8083(3) 0.0241(8) Uani d . 1 N
N2 0.76607(13) 0.0505(5) 0.9828(4) 0.0445(11) Uani d . 1 N
O6 0.0000 0.3508(11) 0.7500 0.158(7) Uani d SD 1 O
H6A 0.019(4) 0.326(19) 0.724(15) 0.237 Uiso d D 1 H

loop_
_atom_site_aniso_label
_atom_site_aniso_U_11
_atom_site_aniso_U_22
_atom_site_aniso_U_33
_atom_site_aniso_U_12
_atom_site_aniso_U_13
_atom_site_aniso_U_23
Zr1 0.0273(4) 0.0366(4) 0.0376(4) 0.000 0.0086(3) 0.000
C1 0.033(3) 0.039(3) 0.028(2) -0.010(2) 0.010(2) -0.001(2)
C2 0.030(2) 0.036(3) 0.037(3) -0.011(2) 0.006(2) -0.005(2)
C3 0.026(2) 0.027(2) 0.038(3) -0.0022(19) 0.0101(19) 0.002(2)
C4 0.028(2) 0.039(3) 0.031(2) -0.003(2) 0.0059(19) 0.005(2)
C5 0.023(2) 0.032(2) 0.037(3) -0.0054(19) 0.0047(19) 0.001(2)
C6 0.033(3) 0.035(3) 0.036(3) -0.011(2) 0.009(2) 0.006(2)
C7 0.030(3) 0.035(3) 0.041(3) -0.006(2) 0.014(2) 0.004(2)
C8 0.024(3) 0.047(3) 0.070(4) -0.008(2) -0.003(3) -0.012(3)
C9 0.030(3) 0.043(3) 0.057(3) -0.008(2) 0.007(2) 0.002(3)
C10 0.025(2) 0.023(2) 0.059(3) -0.0039(19) 0.017(2) -0.001(2)
C11 0.033(3) 0.040(3) 0.046(3) -0.007(2) 0.015(2) 0.001(2)
C12 0.037(3) 0.040(3) 0.056(3) -0.005(2) 0.016(3) 0.007(3)
C13 0.023(2) 0.022(2) 0.031(2) -0.0011(17) 0.0107(18) 0.0037(18)
C14 0.029(2) 0.023(2) 0.032(2) 0.0018(18) 0.0156(19) 0.0005(18)
C15 0.022(2) 0.023(2) 0.036(2) 0.0039(18) 0.0122(18) 0.0044(18)
C16 0.021(2) 0.032(2) 0.033(2) 0.0058(18) 0.0041(18) 0.0045(19)
C17 0.030(2) 0.027(2) 0.027(2) -0.0002(19) 0.0117(18) -0.0001(18)
C18 0.021(2) 0.023(2) 0.032(2) 0.0056(17) 0.0119(18) 0.0016(18)
C19 0.021(2) 0.028(2) 0.034(3) -0.0035(18) 0.0080(18) 0.0083(19)
C20 0.029(3) 0.029(3) 0.055(3) 0.010(2) 0.016(2) 0.008(2)
O1 0.0284(17) 0.047(2) 0.0335(18) 0.0140(16) 0.0084(14) 0.0115(15)
O2 0.0352(19) 0.046(2) 0.0298(18) -0.0015(16) 0.0052(14) -0.0003(15)
O3 0.052(2) 0.072(3) 0.047(2) 0.030(2) 0.0145(19) -0.014(2)
O4 0.033(2) 0.051(2) 0.062(3) 0.0199(17) 0.0119(18) -0.0045(19)
O5 0.039(2) 0.060(2) 0.0254(17) 0.0122(18) 0.0053(14) -0.0086(16)
N1 0.0183(17) 0.0245(18) 0.032(2) -0.0020(15) 0.0108(15) -0.0005(16)
N2 0.039(3) 0.039(2) 0.058(3) -0.002(2) 0.016(2) 0.008(2)
O6 0.090(8) 0.047(5) 0.34(2) 0.000 0.064(10) 0.000

loop_
_atom_type_symbol
_atom_type_description
_atom_type_scat_dispersion_real
_atom_type_scat_dispersion_imag
_atom_type_scat_source
C C 0.0033 0.0016 'International Tables Vol C Tables 4.2.6.8 and 6.1.1.4'
H H 0.0000 0.0000 'International Tables Vol C Tables 4.2.6.8 and 6.1.1.4'
N N 0.0061 0.0033 'International Tables Vol C Tables 4.2.6.8 and 6.1.1.4'
O O 0.0106 0.0060 'International Tables Vol C Tables 4.2.6.8 and 6.1.1.4'
Zr Zr -2.9673 0.5597 'International Tables Vol C Tables 4.2.6.8 and 6.1.1.4'

loop_
_geom_angle_atom_site_label_1
_geom_angle_atom_site_label_2
_geom_angle_atom_site_label_3
_geom_angle_site_symmetry_1
_geom_angle_site_symmetry_3
_geom_angle
_geom_angle_publ_flag
O1 Zr1 O1 . 6_757 142.6(2) yes
O1 Zr1 N1 . 6_757 98.12(14) yes
O1 Zr1 N1 6_757 6_757 104.97(14) ?
O1 Zr1 N1 . . 104.97(14) yes
O1 Zr1 N1 6_757 . 98.12(14) ?
N1 Zr1 N1 6_757 . 103.0(2) yes
O1 Zr1 O2 . 6_757 97.92(13) yes
O1 Zr1 O2 6_757 6_757 54.99(12) ?
N1 Zr1 O2 6_757 6_757 87.38(13) ?
N1 Zr1 O2 . 6_757 153.06(13) yes
O1 Zr1 O2 . . 54.99(12) yes
O1 Zr1 O2 6_757 . 97.93(13) ?
N1 Zr1 O2 6_757 . 153.06(13) ?
N1 Zr1 O2 . . 87.38(13) yes
O2 Zr1 O2 6_757 . 94.44(16) yes
O1 Zr1 C19 . 6_757 122.42(15) ?
O1 Zr1 C19 6_757 6_757 27.63(14) ?
N1 Zr1 C19 6_757 6_757 95.44(13) ?
N1 Zr1 C19 . 6_757 125.74(14) ?
O2 Zr1 C19 6_757 6_757 27.43(12) ?
O2 Zr1 C19 . 6_757 98.45(12) ?
O1 Zr1 C19 . . 27.63(14) ?
O1 Zr1 C19 6_757 . 122.42(15) ?
N1 Zr1 C19 6_757 . 125.74(14) ?
N1 Zr1 C19 . . 95.44(13) ?
O2 Zr1 C19 6_757 . 98.45(12) ?
O2 Zr1 C19 . . 27.43(12) ?
C19 Zr1 C19 6_757 . 113.9(2) ?
N1 C1 C2 . . 124.2(4) ?
N1 C1 H1 . . 117.9 ?
C2 C1 H1 . . 117.9 ?
C1 C2 C3 . . 118.7(4) ?
C1 C2 H2 . . 120.6 ?
C3 C2 H2 . . 120.6 ?
C4 C3 C2 . . 116.9(4) ?
C4 C3 C6 . . 120.8(4) ?
C2 C3 C6 . . 122.2(4) ?
C5 C4 C3 . . 120.0(4) ?
C5 C4 H4 . . 120.0 ?
C3 C4 H4 . . 120.0 ?
N1 C5 C4 . . 123.0(4) ?
N1 C5 H5A . . 118.5 ?
C4 C5 H5A . . 118.5 ?
C7 C6 C3 . . 126.5(5) ?
C7 C6 H6 . . 116.7 ?
C3 C6 H6 . . 116.7 ?
C6 C7 C10 . . 126.1(5) ?
C6 C7 H7 . . 116.9 ?
C10 C7 H7 . . 116.9 ?
N2 C8 C9 . . 122.2(5) ?
N2 C8 H8 . . 118.9 ?
C9 C8 H8 . . 118.9 ?
C10 C9 C8 . . 118.4(5) ?
C10 C9 H9 . . 120.8 ?
C8 C9 H9 . . 120.8 ?
C9 C10 C11 . . 116.6(5) ?
C9 C10 C7 . . 119.7(5) ?
C11 C10 C7 . . 123.6(5) ?
C12 C11 C10 . . 120.7(5) ?
C12 C11 H11 . . 119.7 ?
C10 C11 H11 . . 119.7 ?
N2 C12 C11 . . 122.7(6) ?
N2 C12 H12 . . 118.6 ?
C11 C12 H12 . . 118.6 ?
C14 C13 C18 . . 119.8(4) ?
C14 C13 C19 . . 119.5(4) ?
C18 C13 C19 . . 120.7(4) ?
C15 C14 C13 . . 120.2(4) ?
C15 C14 H14 . . 119.9 ?
C13 C14 H14 . . 119.9 ?
C14 C15 C16 . . 120.1(4) ?
C14 C15 C20 . . 117.2(4) ?
C16 C15 C20 . . 122.6(4) ?
C15 C16 C17 . . 119.7(4) ?
C15 C16 H16 . . 120.2 ?
C17 C16 H16 . . 120.2 ?
O5 C17 C18 . . 121.6(4) ?
O5 C17 C16 . . 117.7(4) ?
C18 C17 C16 . . 120.6(4) ?
C17 C18 C13 . . 119.6(4) ?
C17 C18 H18 . . 120.2 ?
C13 C18 H18 . . 120.2 ?
O2 C19 O1 . . 122.0(4) ?
O2 C19 C13 . . 120.5(4) ?
O1 C19 C13 . . 117.5(4) ?
O2 C19 Zr1 . . 76.0(3) ?
O1 C19 Zr1 . . 46.2(2) ?
C13 C19 Zr1 . . 162.4(3) ?
O3 C20 O4 . . 124.5(5) ?
O3 C20 C15 . . 121.5(5) ?
O4 C20 C15 . . 114.0(5) ?
C19 O1 Zr1 . . 106.2(3) ?
C19 O2 Zr1 . . 76.5(3) ?
C20 O4 H4A . . 109.5 ?
C17 O5 H5 . . 109.5 ?
C1 N1 C5 . . 117.1(4) ?
C1 N1 Zr1 . . 119.5(3) ?
C5 N1 Zr1 . . 123.4(3) ?
C12 N2 C8 . . 119.4(5) ?

loop_
_geom_bond_atom_site_label_1
_geom_bond_atom_site_label_2
_geom_bond_site_symmetry_2
_geom_bond_distance
_geom_bond_publ_flag
Zr1 O1 . 1.975(3) yes
Zr1 O1 6_757 1.975(3) ?
Zr1 N1 6_757 2.066(3) ?
Zr1 N1 . 2.066(3) yes
Zr1 O2 6_757 2.623(4) ?
Zr1 O2 . 2.623(4) yes
Zr1 C19 6_757 2.629(4) ?
Zr1 C19 . 2.629(4) ?
C1 N1 . 1.331(6) ?
C1 C2 . 1.367(7) ?
C1 H1 . 0.9300 ?
C2 C3 . 1.405(7) ?
C2 H2 . 0.9300 ?
C3 C4 . 1.380(7) ?
C3 C6 . 1.462(6) ?
C4 C5 . 1.376(7) ?
C4 H4 . 0.9300 ?
C5 N1 . 1.332(6) ?
C5 H5A . 0.9300 ?
C6 C7 . 1.316(7) ?
C6 H6 . 0.9300 ?
C7 C10 . 1.468(6) ?
C7 H7 . 0.9300 ?
C8 N2 . 1.310(8) ?
C8 C9 . 1.430(8) ?
C8 H8 . 0.9300 ?
C9 C10 . 1.371(7) ?
C9 H9 . 0.9300 ?
C10 C11 . 1.402(7) ?
C11 C12 . 1.361(7) ?
C11 H11 . 0.9300 ?
C12 N2 . 1.301(7) ?
C12 H12 . 0.9300 ?
C13 C14 . 1.386(6) ?
C13 C18 . 1.396(6) ?
C13 C19 . 1.495(6) ?
C14 C15 . 1.382(6) ?
C14 H14 . 0.9300 ?
C15 C16 . 1.384(7) ?
C15 C20 . 1.506(6) ?
C16 C17 . 1.388(7) ?
C16 H16 . 0.9300 ?
C17 O5 . 1.372(5) ?
C17 C18 . 1.375(6) ?
C18 H18 . 0.9300 ?
C19 O2 . 1.245(6) ?
C19 O1 . 1.269(6) ?
C20 O3 . 1.201(7) ?
C20 O4 . 1.299(7) ?
O4 H4A . 0.8200 ?
O5 H5 . 0.8200 ?
O6 H6A . 0.82(5) ?

loop_
_geom_hbond_atom_site_label_D
_geom_hbond_atom_site_label_H
_geom_hbond_atom_site_label_A
_geom_hbond_site_symmetry_A
_geom_hbond_distance_DH
_geom_hbond_distance_HA
_geom_hbond_distance_DA
_geom_hbond_angle_DHA
O6 H6A O2 6_647 0.82(14) 2.50(15) 3.024(8) 122(15)
O5 H5 O2 2_574 0.82 1.95 2.747(5) 164
O4 H4A N2 8_667 0.82 1.83 2.644(6) 175

loop_
_geom_torsion_atom_site_label_1
_geom_torsion_atom_site_label_2
_geom_torsion_atom_site_label_3
_geom_torsion_atom_site_label_4
_geom_torsion_site_symmetry_1
_geom_torsion
N1 C1 C2 C3 . -1.2(8)
C1 C2 C3 C4 . 0.0(7)
C1 C2 C3 C6 . 178.1(5)
C2 C3 C4 C5 . 1.4(7)
C6 C3 C4 C5 . -176.7(5)
C3 C4 C5 N1 . -1.8(8)
C4 C3 C6 C7 . 172.8(5)
C2 C3 C6 C7 . -5.2(8)
C3 C6 C7 C10 . -178.2(5)
N2 C8 C9 C10 . 0.0(9)
C8 C9 C10 C11 . 0.1(8)
C8 C9 C10 C7 . 179.5(5)
C6 C7 C10 C9 . -178.1(5)
C6 C7 C10 C11 . 1.3(8)
C9 C10 C11 C12 . 0.6(8)
C7 C10 C11 C12 . -178.8(5)
C10 C11 C12 N2 . -1.5(9)
C18 C13 C14 C15 . 1.6(6)
C19 C13 C14 C15 . -176.2(4)
C13 C14 C15 C16 . -0.9(7)
C13 C14 C15 C20 . 178.8(4)
C14 C15 C16 C17 . -0.6(7)
C20 C15 C16 C17 . 179.7(4)
C15 C16 C17 O5 . -179.7(4)
C15 C16 C17 C18 . 1.4(7)
O5 C17 C18 C13 . -179.5(4)
C16 C17 C18 C13 . -0.7(7)
C14 C13 C18 C17 . -0.8(6)
C19 C13 C18 C17 . 177.0(4)
C14 C13 C19 O2 . 0.3(6)
C18 C13 C19 O2 . -177.5(4)
C14 C13 C19 O1 . 178.5(4)
C18 C13 C19 O1 . 0.7(6)
C14 C13 C19 Zr1 . 158.1(8)
C18 C13 C19 Zr1 . -19.7(12)
O1 Zr1 C19 O2 . -174.3(5)
O1 Zr1 C19 O2 6_757 -29.7(3)
N1 Zr1 C19 O2 6_757 -176.2(2)
N1 Zr1 C19 O2 . 73.6(3)
O2 Zr1 C19 O2 6_757 -83.3(3)
C19 Zr1 C19 O2 6_757 -59.6(2)
O1 Zr1 C19 O1 6_757 144.6(3)
N1 Zr1 C19 O1 6_757 -1.9(4)
N1 Zr1 C19 O1 . -112.2(3)
O2 Zr1 C19 O1 6_757 91.0(3)
O2 Zr1 C19 O1 . 174.3(5)
C19 Zr1 C19 O1 6_757 114.6(3)
O1 Zr1 C19 C13 . 25.3(9)
O1 Zr1 C19 C13 6_757 169.9(9)
N1 Zr1 C19 C13 6_757 23.4(10)
N1 Zr1 C19 C13 . -86.9(10)
O2 Zr1 C19 C13 6_757 116.3(10)
O2 Zr1 C19 C13 . -160.4(11)
C19 Zr1 C19 C13 6_757 140.0(10)
C14 C15 C20 O3 . 7.4(7)
C16 C15 C20 O3 . -172.9(5)
C14 C15 C20 O4 . -173.1(4)
C16 C15 C20 O4 . 6.7(7)
O2 C19 O1 Zr1 . 6.6(5)
C13 C19 O1 Zr1 . -171.6(3)
O1 Zr1 O1 C19 6_757 -53.6(3)
N1 Zr1 O1 C19 6_757 178.4(3)
N1 Zr1 O1 C19 . 72.6(3)
O2 Zr1 O1 C19 6_757 -93.1(3)
O2 Zr1 O1 C19 . -3.2(3)
C19 Zr1 O1 C19 6_757 -79.8(4)
O1 C19 O2 Zr1 . -4.9(4)
C13 C19 O2 Zr1 . 173.2(4)
O1 Zr1 O2 C19 . 3.2(3)
O1 Zr1 O2 C19 6_757 155.1(3)
N1 Zr1 O2 C19 6_757 6.9(4)
N1 Zr1 O2 C19 . -107.1(3)
O2 Zr1 O2 C19 6_757 99.8(3)
C19 Zr1 O2 C19 6_757 127.1(3)
C2 C1 N1 C5 . 0.9(7)
C2 C1 N1 Zr1 . -178.7(4)
C4 C5 N1 C1 . 0.6(7)
C4 C5 N1 Zr1 . -179.8(4)
O1 Zr1 N1 C1 . 21.3(4)
O1 Zr1 N1 C1 6_757 171.6(3)
N1 Zr1 N1 C1 6_757 -80.9(3)
O2 Zr1 N1 C1 6_757 168.6(3)
O2 Zr1 N1 C1 . 73.9(3)
C19 Zr1 N1 C1 6_757 172.5(3)
C19 Zr1 N1 C1 . 47.7(4)
O1 Zr1 N1 C5 . -158.3(4)
O1 Zr1 N1 C5 6_757 -8.0(4)
N1 Zr1 N1 C5 6_757 99.5(4)
O2 Zr1 N1 C5 6_757 -11.0(5)
O2 Zr1 N1 C5 . -105.7(4)
C19 Zr1 N1 C5 6_757 -7.1(4)
C19 Zr1 N1 C5 . -131.9(4)
C11 C12 N2 C8 . 1.6(9)
C9 C8 N2 C12 . -0.9(9)
